data_4336803
loop_
_publ_author_name
'Sang-Won Park'
'Hiroshi Mizoguchi'
'Katsuaki Kodama'
'Shin-ichi Shamoto'
'Toshiya Otomo'
'Satoru Matsuishi'
'Toshio Kamiya'
'Hideo Hosono'

_publ_contact_author_address 'Tokyo Inst. Tech., Japan'
_publ_contact_author_email hosono@lucid.msl.titech.ac.jp
_publ_contact_author_name Hosono
_publ_section_title
;
 Magnetic Structure and Electromagnetic Properties of LnCrAsO with a
 ZrCuSiAs-type Structure (Ln = La, Ce, Pr, and Nd)
;
_journal_name_full 'Inorganic Chemistry'
_journal_page_first 13363
_journal_page_last 13368
_journal_paper_doi 10.1021/ic401487q
_journal_volume 52
_journal_year 2013
_chemical_formula_moiety 'As Cr La O'
_chemical_formula_sum 'As Cr La O'
_chemical_name_common 'Lanthanum chromium oxyarsenide'
_chemical_name_mineral LaCrAsO
_space_group_IT_number 129
_symmetry_cell_setting tetragonal
_symmetry_Int_Tables_number 129
_symmetry_space_group_name_Hall '-P 4a 2a'
_symmetry_space_group_name_H-M 'P 4/n m m :2'
_cell_angle_alpha 90
_cell_angle_beta 90
_cell_angle_gamma 90
_cell_formula_units_Z 2
_cell_length_a 4.0412(3)
_cell_length_b 4.0412(3)
_cell_length_c 8.9863(7)
_cell_volume 146.758(19)
_diffrn_ambient_temperature 300
_diffrn_radiation_probe x-ray
_diffrn_radiation_type 'Cu K\a'
_diffrn_radiation_wavelength 1.5413
_exptl_crystal_colour black
_cod_data_source_file ic401487q_si_001_1.cif
_cod_data_source_block global
_cod_original_cell_volume 146.76(2)
_cod_original_sg_symbol_H-M 'P 4/n m m'
_cod_database_code 4336803

loop_
_symmetry_equiv_pos_as_xyz
'-x, -y, -z'
'-x, y+1/2, -z'
'-x+1/2, -y+1/2, z'
'-x+1/2, y, z'
'-y, -x, -z'
'-y, x+1/2, -z'
'-y+1/2, -x+1/2, z'
'-y+1/2, x, z'
'y, -x+1/2, z'
'y, x, z'
'y+1/2, -x, -z'
'y+1/2, x+1/2, -z'
'x, -y+1/2, z'
'x, y, z'
'x+1/2, -y, -z'
'x+1/2, y+1/2, -z'

loop_
_atom_site_label
_atom_site_type_symbol
_atom_site_symmetry_multiplicity
_atom_site_fract_x
_atom_site_fract_y
_atom_site_fract_z
_atom_site_occupancy
_atom_site_B_iso_or_equiv
La1 La 2 0.25 0.25 0.1365(1) 1 0.61(3)
Cr1 Cr 2 0.75 0.25 0.5 1 0.84(5)
As1 As 2 0.25 0.25 0.6625(2) 1 0.83(6)
O1 O 2 0.75 0.25 0 1 0.7(2)
